data_4023402
loop_
_publ_author_name
'Jesus R. Medina'
'Charles W. Blackledge'
'Karl F. Erhard'
'Jeffrey M. Axten'
'William H. Miller'

_publ_section_title
;
 Benzyl 2-Cyano-3,3-Dimethyl-1-pyrrolidinecarboxylate, a Versatile
 Intermediate for the Synthesis of 3,3-Dimethylproline Derivatives
;
_journal_name_full 'Journal of Organic Chemistry'
_journal_page_first 3946
_journal_page_last 3949
_journal_paper_doi 10.1021/jo7027163
_journal_volume 73
_journal_year 2008
_chemical_absolute_configuration ad
_chemical_formula_moiety 'C13 H17 Br N2 O3 S, C2 H6 O'
_chemical_formula_sum 'C15 H23 Br N2 O4 S'
_chemical_formula_weight 407.32
_chemical_name_systematic
; 
(R)-1-(4-Bromo-benzenesulfonyl)-3,3-dimethyl-pyrrolidine-2-carboxylic acid 
amide
;
_space_group_IT_number 1
_symmetry_cell_setting triclinic
_symmetry_space_group_name_Hall 'P 1'
_symmetry_space_group_name_H-M 'P 1'
_atom_sites_solution_hydrogens geom
_atom_sites_solution_primary direct
_atom_sites_solution_secondary difmap
_audit_creation_date
;
'Wed Jan 17 11:15:33 2007'
;
_audit_creation_method SHELXL-97
_cell_angle_alpha 87.624(13)
_cell_angle_beta 86.823(12)
_cell_angle_gamma 88.264(13)
_cell_formula_units_Z 2
_cell_length_a 7.0483(10)
_cell_length_b 8.2090(14)
_cell_length_c 16.012(3)
_cell_measurement_reflns_used 12540
_cell_measurement_temperature 110
_cell_measurement_theta_max 27.9999
_cell_measurement_theta_min 3.7413
_cell_volume 923.9(3)
_computing_cell_refinement 'Oxford Diffraction CrysAlis RED'
_computing_data_collection 'Oxford Diffraction CrysAlis CCD'
_computing_data_reduction 'Oxford Diffraction CrysAlis RED'
_computing_molecular_graphics 'Sheldrick, G.M. (2000). SHELXTL v6.10.'
_computing_publication_material 'Sheldrick, G.M. (2000). SHELXTL v6.10.'
_computing_structure_refinement 'Sheldrick, G.M. (2000). SHELXTL v6.10.'
_computing_structure_solution 'Sheldrick, G.M. (2000). SHELXTL v6.10.'
_diffrn_ambient_temperature 110
_diffrn_detector_area_resol_mean 15.9890
_diffrn_measured_fraction_theta_full 0.995
_diffrn_measured_fraction_theta_max 0.995
_diffrn_measurement_details 'see scan set'
_diffrn_measurement_device Kappa
_diffrn_measurement_device_type Xcalibur3
_diffrn_measurement_method ' phi omega scans'
_diffrn_orient_matrix_UB_11 -0.0071967293
_diffrn_orient_matrix_UB_12 -0.0614387902
_diffrn_orient_matrix_UB_13 0.0323440912
_diffrn_orient_matrix_UB_21 -0.0468200383
_diffrn_orient_matrix_UB_22 0.0567147032
_diffrn_orient_matrix_UB_23 0.0269221818
_diffrn_orient_matrix_UB_31 -0.0890456894
_diffrn_orient_matrix_UB_32 -0.0222220404
_diffrn_orient_matrix_UB_33 -0.0140929494
_diffrn_radiation_monochromator graphite
_diffrn_radiation_source 'Enhance (Mo) X-ray Source'
_diffrn_radiation_type 'Mo K\a'
_diffrn_radiation_wavelength 0.71073
_diffrn_reflns_av_R_equivalents 0.0311
_diffrn_reflns_av_sigmaI/netI 0.0493
_diffrn_reflns_limit_h_max 9
_diffrn_reflns_limit_h_min -9
_diffrn_reflns_limit_k_max 10
_diffrn_reflns_limit_k_min -10
_diffrn_reflns_limit_l_max 21
_diffrn_reflns_limit_l_min -21
_diffrn_reflns_number 19298
_diffrn_reflns_resolution_max 0.75
_diffrn_reflns_theta_full 28.12
_diffrn_reflns_theta_max 28.12
_diffrn_reflns_theta_min 3.75
_diffrn_source_current 40
_diffrn_source_power 2
_diffrn_source_voltage 50
_diffrn_standards_interval_count 2
_diffrn_standards_interval_time 50
_exptl_absorpt_coefficient_mu 2.357
_exptl_absorpt_correction_T_max 0.798
_exptl_absorpt_correction_T_min 0.476
_exptl_absorpt_correction_type analytical
_exptl_absorpt_process_details
;
CrysAlis RED, Oxford Diffraction Ltd.,
Version 1.171.31.7 (release 18-10-2006 CrysAlis171 .NET)
(compiled Oct 18 2006,16:28:17)
Analytical numeric absorption correction using a multifaceted crystal
            model based on expressions derived by R.C. Clark & J.S. Reid.
(Clark, R. C. & Reid, J. S. (1995). Acta Cryst. A51, 887-897)
;
_exptl_crystal_colour colorless
_exptl_crystal_density_diffrn 1.464
_exptl_crystal_density_method 'not measured'
_exptl_crystal_description prism
_exptl_crystal_F_000 420
_exptl_crystal_size_max 0.4927
_exptl_crystal_size_mid 0.1724
_exptl_crystal_size_min 0.1263
_refine_diff_density_max 0.472
_refine_diff_density_min -0.364
_refine_diff_density_rms 0.059
_refine_ls_abs_structure_details 'Flack H D (1983), Acta Cryst. A39, 876-881'
_refine_ls_abs_structure_Flack -0.011(4)
_refine_ls_extinction_method none
_refine_ls_goodness_of_fit_ref 1.030
_refine_ls_hydrogen_treatment mixed
_refine_ls_matrix_type full
_refine_ls_number_parameters 445
_refine_ls_number_reflns 8941
_refine_ls_number_restraints 3
_refine_ls_restrained_S_all 1.030
_refine_ls_R_factor_all 0.0389
_refine_ls_R_factor_gt 0.0302
_refine_ls_shift/su_max 0.003
_refine_ls_shift/su_mean 0.000
_refine_ls_structure_factor_coef Fsqd
_refine_ls_weighting_details 'calc w=1/[\s^2^(Fo^2^)+(0.0337P)^2^+0.0000P] where P=(Fo^2^+2Fc^2^)/3'
_refine_ls_weighting_scheme calc
_refine_ls_wR_factor_gt 0.0616
_refine_ls_wR_factor_ref 0.0651
_reflns_number_gt 7677
_reflns_number_total 8941
_reflns_threshold_expression >2sigma(I)
_cod_data_source_file jo7027163-File001.cif
_cod_data_source_block Compound_11
_cod_depositor_comments
;
The following automatic conversions were performed:
'_symmetry_cell_setting' value 'Triclinic' changed to 'triclinic'
according to '/home/saulius/struct/CIF-dictionaries/cif_core.dic'
dictionary named 'cif_core.dic' version 2.4.1 from 2010-06-29.

Automatic conversion script
Id: cif_fix_enum 1527 2010-12-29 10:47:43Z saulius 
;
_cod_database_code 4023402
_audit_creation_method_reference
;
CrysAlis RED, Oxford Diffraction Ltd.,
Version 1.171.31.7 (release 18-10-2006 CrysAlis171 .NET)
(compiled Oct 18 2006,16:28:17)
;
_cell_measurement_resolution_max 0.76
_computing_cell_refinment_reference
;
CrysAlis RED, Oxford Diffraction Ltd.,
Version 1.171.31.7 (release 18-10-2006 CrysAlis171 .NET)
(compiled Oct 18 2006,16:28:17)
;
_computing_data_collection_reference
;
CrysAlis CCD, Oxford Diffraction Ltd.,
Version 1.171.31.7 (release 18-10-2006 CrysAlis171 .NET)
(compiled Oct 18 2006,16:28:17)
;
_computing_data_reduction_reference
;
CrysAlis RED, Oxford Diffraction Ltd.,
Version 1.171.31.7 (release 18-10-2006 CrysAlis171 .NET)
(compiled Oct 18 2006,16:28:17)
;
_jhu_crystalization_method
;
;
_jhu_crystalization_solvent 'Ethanol, Hexane'
_jhu_diffraction_detector_distance 50
_jhu_quality_factor 1

loop_
_symmetry_equiv_pos_as_xyz
'x, y, z'

loop_
_atom_site_label
_atom_site_type_symbol
_atom_site_fract_x
_atom_site_fract_y
_atom_site_fract_z
_atom_site_U_iso_or_equiv
_atom_site_adp_type
_atom_site_occupancy
_atom_site_symmetry_multiplicity
_atom_site_calc_flag
_atom_site_refinement_flags
_atom_site_disorder_assembly
_atom_site_disorder_group
Br1 Br 0.22634(3) 0.27513(3) 0.347517(18) 0.02830(9) Uani 1 1 d . . .
S1 S 0.77528(9) -0.05394(8) 0.61691(4) 0.01649(13) Uani 1 1 d . . .
O1 O 0.6740(3) -0.1824(2) 0.66084(12) 0.0220(4) Uani 1 1 d . . .
O2 O 0.9535(3) -0.0868(2) 0.57344(12) 0.0240(4) Uani 1 1 d . . .
O3 O 0.8467(3) 0.0142(3) 0.85947(12) 0.0205(5) Uani 1 1 d . . .
N1 N 0.8119(3) 0.0814(2) 0.68478(13) 0.0166(4) Uani 1 1 d . . .
N2 N 0.5326(4) -0.0288(3) 0.86720(17) 0.0198(6) Uani 1 1 d . . .
H2N H 0.535(5) -0.074(5) 0.917(3) 0.046(11) Uiso 1 1 d . . .
H2M H 0.428(4) -0.021(3) 0.8462(17) 0.008(7) Uiso 1 1 d . . .
C1 C 0.6237(4) 0.0384(3) 0.54319(16) 0.0174(5) Uani 1 1 d . . .
C2 C 0.7028(4) 0.1302(4) 0.47508(19) 0.0168(7) Uani 1 1 d . . .
H2A H 0.8364 0.1428 0.4685 0.020 Uiso 1 1 calc R . .
C3 C 0.5836(4) 0.2028(3) 0.41706(17) 0.0203(6) Uani 1 1 d . . .
H3A H 0.6348 0.2653 0.3704 0.024 Uiso 1 1 calc R . .
C4 C 0.3896(4) 0.1828(3) 0.42823(16) 0.0176(5) Uani 1 1 d . . .
C5 C 0.3111(4) 0.0934(3) 0.49534(18) 0.0222(6) Uani 1 1 d . . .
H5A H 0.1773 0.0823 0.5017 0.027 Uiso 1 1 calc R . .
C6 C 0.4276(4) 0.0197(3) 0.55362(16) 0.0194(6) Uani 1 1 d . . .
H6A H 0.3748 -0.0427 0.6000 0.023 Uiso 1 1 calc R . .
C7 C 0.6604(4) 0.1237(3) 0.74709(16) 0.0164(6) Uani 1 1 d . . .
H7A H 0.5340 0.0985 0.7261 0.020 Uiso 1 1 calc R . .
C8 C 0.6762(4) 0.3105(4) 0.75435(19) 0.0222(7) Uani 1 1 d . . .
C9 C 0.8866(4) 0.3372(4) 0.73090(18) 0.0262(6) Uani 1 1 d . . .
H9A H 0.9075 0.4514 0.7112 0.031 Uiso 1 1 calc R . .
H9B H 0.9650 0.3115 0.7794 0.031 Uiso 1 1 calc R . .
C10 C 0.9357(4) 0.2200(3) 0.66075(17) 0.0238(6) Uani 1 1 d . . .
H10A H 0.9052 0.2696 0.6055 0.029 Uiso 1 1 calc R . .
H10B H 1.0717 0.1858 0.6593 0.029 Uiso 1 1 calc R . .
C11 C 0.6895(4) 0.0295(4) 0.82991(18) 0.0171(6) Uani 1 1 d . . .
C12 C 0.5515(4) 0.3952(3) 0.68889(18) 0.0283(7) Uani 1 1 d . . .
H12A H 0.5733 0.5127 0.6866 0.042 Uiso 1 1 calc R . .
H12B H 0.4173 0.3761 0.7045 0.042 Uiso 1 1 calc R . .
H12C H 0.5843 0.3509 0.6339 0.042 Uiso 1 1 calc R . .
C13 C 0.6164(5) 0.3726(4) 0.8404(2) 0.0320(7) Uani 1 1 d . . .
H13A H 0.6290 0.4912 0.8398 0.048 Uiso 1 1 calc R . .
H13B H 0.6978 0.3212 0.8822 0.048 Uiso 1 1 calc R . .
H13C H 0.4837 0.3453 0.8545 0.048 Uiso 1 1 calc R . .
Br2 Br 0.19624(3) 0.54388(3) 0.540754(18) 0.02609(8) Uani 1 1 d . . .
S2 S 0.77592(9) 0.88731(8) 0.27152(4) 0.01666(13) Uani 1 1 d . . .
O21 O 0.6719(3) 1.0116(2) 0.22698(13) 0.0220(5) Uani 1 1 d . . .
O22 O 0.9432(3) 0.9236(2) 0.31316(12) 0.0237(4) Uani 1 1 d . . .
O23 O 0.5557(3) 0.8031(3) 0.02399(12) 0.0216(5) Uani 1 1 d . . .
N21 N 0.8401(3) 0.7516(2) 0.20387(13) 0.0169(4) Uani 1 1 d . . .
N22 N 0.8669(4) 0.8560(3) 0.03337(18) 0.0219(6) Uani 1 1 d . . .
H22N H 0.862(4) 0.902(4) -0.009(2) 0.016(8) Uiso 1 1 d . . .
H22M H 0.960(5) 0.864(4) 0.068(2) 0.039(10) Uiso 1 1 d . . .
C21 C 0.6161(4) 0.7922(3) 0.34619(16) 0.0147(5) Uani 1 1 d . . .
C22 C 0.6858(5) 0.7038(4) 0.4145(2) 0.0204(7) Uani 1 1 d . . .
H22A H 0.8187 0.6963 0.4216 0.024 Uiso 1 1 calc R . .
C23 C 0.5619(4) 0.6275(3) 0.47163(16) 0.0193(6) Uani 1 1 d . . .
H23A H 0.6081 0.5658 0.5181 0.023 Uiso 1 1 calc R . .
C24 C 0.3699(4) 0.6420(3) 0.46034(16) 0.0179(5) Uani 1 1 d . . .
C25 C 0.2969(4) 0.7315(4) 0.39364(18) 0.0215(6) Uani 1 1 d . . .
H25A H 0.1636 0.7414 0.3877 0.026 Uiso 1 1 calc R . .
C26 C 0.4230(4) 0.8065(3) 0.33561(16) 0.0198(6) Uani 1 1 d . . .
H26A H 0.3768 0.8675 0.2889 0.024 Uiso 1 1 calc R . .
C27 C 0.6999(4) 0.6989(3) 0.14651(17) 0.0173(6) Uani 1 1 d . . .
H27A H 0.5699 0.7128 0.1741 0.021 Uiso 1 1 calc R . .
C28 C 0.7448(5) 0.5129(4) 0.1378(2) 0.0269(8) Uani 1 1 d . . .
C29 C 0.9535(5) 0.5002(4) 0.15768(19) 0.0351(8) Uani 1 1 d . . .
H29A H 1.0356 0.5317 0.1078 0.042 Uiso 1 1 calc R . .
H29B H 0.9889 0.3875 0.1764 0.042 Uiso 1 1 calc R . .
C30 C 0.9739(4) 0.6179(4) 0.22754(18) 0.0268(6) Uani 1 1 d . . .
H30A H 0.9366 0.5674 0.2830 0.032 Uiso 1 1 calc R . .
H30B H 1.1056 0.6565 0.2282 0.032 Uiso 1 1 calc R . .
C31 C 0.7060(4) 0.7945(3) 0.06276(18) 0.0154(6) Uani 1 1 d . . .
C32 C 0.7112(6) 0.4509(4) 0.0514(2) 0.0398(9) Uani 1 1 d . . .
H32A H 0.5760 0.4641 0.0405 0.060 Uiso 1 1 calc R . .
H32B H 0.7494 0.3353 0.0495 0.060 Uiso 1 1 calc R . .
H32C H 0.7865 0.5136 0.0088 0.060 Uiso 1 1 calc R . .
C33 C 0.6192(6) 0.4234(4) 0.2044(2) 0.0463(9) Uani 1 1 d . . .
H33A H 0.4863 0.4337 0.1894 0.069 Uiso 1 1 calc R . .
H33B H 0.6324 0.4712 0.2588 0.069 Uiso 1 1 calc R . .
H33C H 0.6584 0.3078 0.2077 0.069 Uiso 1 1 calc R . .
O1S O 1.1970(3) -0.0495(3) 0.77900(15) 0.0257(5) Uani 1 1 d . . .
H1OS H 1.094(5) -0.026(4) 0.796(2) 0.024(10) Uiso 1 1 d . . .
C1S C 1.1953(5) -0.2184(4) 0.7619(2) 0.0324(8) Uani 1 1 d . . .
H1SA H 1.3206 -0.2520 0.7361 0.039 Uiso 1 1 calc R . .
H1SB H 1.0980 -0.2357 0.7212 0.039 Uiso 1 1 calc R . .
C2S C 1.1536(5) -0.3237(4) 0.8396(3) 0.0392(9) Uani 1 1 d . . .
H2SA H 1.1642 -0.4389 0.8256 0.059 Uiso 1 1 calc R . .
H2SB H 1.0244 -0.2987 0.8622 0.059 Uiso 1 1 calc R . .
H2SC H 1.2449 -0.3022 0.8815 0.059 Uiso 1 1 calc R . .
O2S O 0.2210(4) 0.8850(3) 0.11039(16) 0.0285(6) Uani 1 1 d . . .
H2OS H 0.290(6) 0.857(5) 0.088(3) 0.046(15) Uiso 1 1 d . . .
C3S C 0.2328(5) 1.0541(5) 0.1250(2) 0.0336(9) Uani 1 1 d . . .
H3SA H 0.3473 1.0712 0.1563 0.040 Uiso 1 1 calc R . .
H3SB H 0.1204 1.0886 0.1605 0.040 Uiso 1 1 calc R . .
C4S C 0.2420(6) 1.1597(5) 0.0458(3) 0.0429(10) Uani 1 1 d . . .
H4SA H 0.2500 1.2743 0.0599 0.064 Uiso 1 1 calc R . .
H4SB H 0.1275 1.1456 0.0151 0.064 Uiso 1 1 calc R . .
H4SC H 0.3546 1.1281 0.0109 0.064 Uiso 1 1 calc R . .

loop_
_atom_site_aniso_label
_atom_site_aniso_U_11
_atom_site_aniso_U_22
_atom_site_aniso_U_33
_atom_site_aniso_U_23
_atom_site_aniso_U_13
_atom_site_aniso_U_12
Br1 0.03125(18) 0.03124(18) 0.02286(17) 0.00181(13) -0.00883(13) 0.00110(14)
S1 0.0189(3) 0.0164(3) 0.0138(3) -0.0003(2) 0.0012(2) 0.0007(3)
O1 0.0282(11) 0.0172(10) 0.0203(10) 0.0012(8) 0.0005(8) -0.0008(8)
O2 0.0249(10) 0.0264(11) 0.0198(10) -0.0018(8) 0.0039(8) 0.0061(8)
O3 0.0169(10) 0.0315(13) 0.0132(11) 0.0045(9) -0.0039(8) -0.0028(9)
N1 0.0205(11) 0.0157(10) 0.0135(11) 0.0013(8) 0.0006(8) -0.0030(9)
N2 0.0153(13) 0.0269(15) 0.0168(13) 0.0055(11) -0.0026(10) 0.0002(10)
C1 0.0213(13) 0.0201(13) 0.0103(12) -0.0028(10) 0.0039(10) 0.0006(11)
C2 0.0196(16) 0.0206(15) 0.0102(14) -0.0034(11) 0.0017(11) -0.0011(12)
C3 0.0278(15) 0.0185(14) 0.0143(13) 0.0020(11) 0.0018(11) -0.0028(11)
C4 0.0258(14) 0.0120(12) 0.0157(13) -0.0042(10) -0.0067(11) 0.0023(11)
C5 0.0198(14) 0.0234(14) 0.0234(15) -0.0034(12) 0.0004(11) -0.0004(12)
C6 0.0224(14) 0.0206(14) 0.0150(13) -0.0023(11) 0.0035(11) -0.0035(11)
C7 0.0174(14) 0.0243(15) 0.0077(12) -0.0012(10) -0.0015(10) -0.0013(11)
C8 0.0341(19) 0.0188(17) 0.0143(16) -0.0034(13) -0.0058(13) 0.0015(14)
C9 0.0323(16) 0.0265(15) 0.0208(15) -0.0014(12) -0.0048(12) -0.0103(13)
C10 0.0245(14) 0.0275(15) 0.0200(14) 0.0003(11) -0.0013(11) -0.0110(12)
C11 0.0172(14) 0.0228(15) 0.0113(15) -0.0006(12) -0.0015(11) 0.0022(11)
C12 0.0417(18) 0.0186(14) 0.0242(16) 0.0018(12) -0.0046(13) 0.0058(13)
C13 0.052(2) 0.0198(15) 0.0242(17) -0.0053(12) -0.0032(14) 0.0048(14)
Br2 0.02878(17) 0.02693(17) 0.02134(17) 0.00334(13) 0.00677(12) -0.00157(13)
S2 0.0210(4) 0.0151(3) 0.0139(3) -0.0003(2) -0.0006(2) -0.0014(3)
O21 0.0279(11) 0.0163(10) 0.0211(11) 0.0045(8) 0.0003(8) 0.0008(8)
O22 0.0244(10) 0.0273(11) 0.0199(10) -0.0030(8) -0.0018(8) -0.0061(8)
O23 0.0167(10) 0.0304(12) 0.0171(12) 0.0058(9) -0.0010(8) 0.0018(9)
N21 0.0188(11) 0.0171(11) 0.0147(10) 0.0001(8) -0.0017(8) 0.0032(9)
N22 0.0201(14) 0.0336(16) 0.0114(13) 0.0083(11) -0.0020(10) -0.0014(11)
C21 0.0219(14) 0.0093(12) 0.0128(13) -0.0022(10) 0.0012(10) 0.0000(10)
C22 0.0256(16) 0.0194(16) 0.0163(16) -0.0016(12) -0.0033(12) 0.0015(13)
C23 0.0242(14) 0.0218(14) 0.0120(13) -0.0005(10) -0.0045(11) 0.0012(11)
C24 0.0211(14) 0.0186(13) 0.0139(13) -0.0048(10) 0.0041(10) -0.0014(11)
C25 0.0187(14) 0.0281(15) 0.0178(14) -0.0009(11) -0.0011(10) 0.0006(12)
C26 0.0270(15) 0.0190(14) 0.0138(13) -0.0031(11) -0.0024(11) 0.0014(12)
C27 0.0227(15) 0.0142(13) 0.0145(14) 0.0014(10) 0.0012(11) -0.0009(11)
C28 0.046(2) 0.0177(17) 0.0169(17) 0.0011(13) 0.0000(14) 0.0017(15)
C29 0.056(2) 0.0244(16) 0.0245(16) -0.0027(13) -0.0046(14) 0.0189(15)
C30 0.0283(15) 0.0303(15) 0.0212(14) -0.0015(12) -0.0039(11) 0.0136(12)
C31 0.0205(15) 0.0128(14) 0.0128(14) -0.0013(11) 0.0017(11) -0.0009(11)
C32 0.068(3) 0.0273(17) 0.0250(18) -0.0106(14) -0.0055(17) 0.0010(18)
C33 0.084(3) 0.0267(17) 0.0275(18) 0.0055(14) -0.0001(18) -0.0131(18)
O1S 0.0137(12) 0.0323(14) 0.0305(14) 0.0038(10) -0.0008(9) 0.0022(9)
C1S 0.034(2) 0.0290(18) 0.035(2) -0.0079(16) -0.0029(15) 0.0056(15)
C2S 0.043(2) 0.0223(18) 0.052(3) -0.0033(16) -0.0015(17) -0.0005(15)
O2S 0.0188(13) 0.0373(15) 0.0288(14) -0.0010(11) 0.0039(10) 0.0015(10)
C3S 0.0264(18) 0.040(2) 0.035(2) -0.0121(17) 0.0038(15) -0.0036(16)
C4S 0.046(2) 0.035(2) 0.046(3) -0.0001(18) 0.0099(18) 0.0021(17)

loop_
_atom_type_symbol
_atom_type_description
_atom_type_scat_dispersion_real
_atom_type_scat_dispersion_imag
_atom_type_scat_source
C C 0.0033 0.0016 'International Tables Vol C Tables 4.2.6.8 and 6.1.1.4'
H H 0.0000 0.0000 'International Tables Vol C Tables 4.2.6.8 and 6.1.1.4'
N N 0.0061 0.0033 'International Tables Vol C Tables 4.2.6.8 and 6.1.1.4'
O O 0.0106 0.0060 'International Tables Vol C Tables 4.2.6.8 and 6.1.1.4'
S S 0.1246 0.1234 'International Tables Vol C Tables 4.2.6.8 and 6.1.1.4'
Br Br -0.2901 2.4595 'International Tables Vol C Tables 4.2.6.8 and 6.1.1.4'

loop_
_exptl_crystal_face_index_h
_exptl_crystal_face_index_k
_exptl_crystal_face_index_l
_exptl_crystal_face_perp_dist
-1.00 -11.00 -8.00 0.0586
0.00 3.00 22.00 0.0726
0.00 -9.00 14.00 0.0631
0.00 -3.00 -22.00 0.0723
1.00 -11.00 -7.00 0.0698
-10.00 -2.00 3.00 0.2130
-1.00 7.00 -18.00 0.0762
9.00 -3.00 4.00 0.2305
0.00 11.00 8.00 0.0609
-9.00 5.00 -3.00 0.2024
0.00 11.00 -4.00 0.0546
-9.00 -4.00 -9.00 0.2053

loop_
_geom_angle_atom_site_label_1
_geom_angle_atom_site_label_2
_geom_angle_atom_site_label_3
_geom_angle
_geom_angle_site_symmetry_1
_geom_angle_site_symmetry_3
_geom_angle_publ_flag
O2 S1 O1 120.57(12) . . ?
O2 S1 N1 106.86(11) . . ?
O1 S1 N1 106.83(11) . . ?
O2 S1 C1 106.99(12) . . ?
O1 S1 C1 107.75(12) . . ?
N1 S1 C1 107.18(12) . . ?
C7 N1 C10 112.7(2) . . ?
C7 N1 S1 119.59(17) . . ?
C10 N1 S1 119.71(17) . . ?
C11 N2 H2N 120(2) . . ?
C11 N2 H2M 123.1(19) . . ?
H2N N2 H2M 117(3) . . ?
C6 C1 C2 120.9(3) . . ?
C6 C1 S1 119.9(2) . . ?
C2 C1 S1 119.3(2) . . ?
C3 C2 C1 119.3(3) . . ?
C3 C2 H2A 120.4 . . ?
C1 C2 H2A 120.4 . . ?
C4 C3 C2 119.2(3) . . ?
C4 C3 H3A 120.4 . . ?
C2 C3 H3A 120.4 . . ?
C5 C4 C3 121.8(2) . . ?
C5 C4 Br1 118.7(2) . . ?
C3 C4 Br1 119.5(2) . . ?
C4 C5 C6 119.9(2) . . ?
C4 C5 H5A 120.1 . . ?
C6 C5 H5A 120.1 . . ?
C5 C6 C1 119.0(2) . . ?
C5 C6 H6A 120.5 . . ?
C1 C6 H6A 120.5 . . ?
N1 C7 C11 110.5(2) . . ?
N1 C7 C8 103.9(2) . . ?
C11 C7 C8 112.6(2) . . ?
N1 C7 H7A 109.9 . . ?
C11 C7 H7A 109.9 . . ?
C8 C7 H7A 109.9 . . ?
C13 C8 C9 112.3(2) . . ?
C13 C8 C12 109.1(3) . . ?
C9 C8 C12 110.4(2) . . ?
C13 C8 C7 114.3(2) . . ?
C9 C8 C7 102.4(2) . . ?
C12 C8 C7 107.9(2) . . ?
C10 C9 C8 104.6(2) . . ?
C10 C9 H9A 110.8 . . ?
C8 C9 H9A 110.8 . . ?
C10 C9 H9B 110.8 . . ?
C8 C9 H9B 110.8 . . ?
H9A C9 H9B 108.9 . . ?
N1 C10 C9 102.1(2) . . ?
N1 C10 H10A 111.4 . . ?
C9 C10 H10A 111.4 . . ?
N1 C10 H10B 111.4 . . ?
C9 C10 H10B 111.4 . . ?
H10A C10 H10B 109.2 . . ?
O3 C11 N2 123.6(3) . . ?
O3 C11 C7 121.8(3) . . ?
N2 C11 C7 114.6(2) . . ?
C8 C12 H12A 109.5 . . ?
C8 C12 H12B 109.5 . . ?
H12A C12 H12B 109.5 . . ?
C8 C12 H12C 109.5 . . ?
H12A C12 H12C 109.5 . . ?
H12B C12 H12C 109.5 . . ?
C8 C13 H13A 109.5 . . ?
C8 C13 H13B 109.5 . . ?
H13A C13 H13B 109.5 . . ?
C8 C13 H13C 109.5 . . ?
H13A C13 H13C 109.5 . . ?
H13B C13 H13C 109.5 . . ?
O21 S2 O22 121.24(12) . . ?
O21 S2 N21 106.12(12) . . ?
O22 S2 N21 106.39(11) . . ?
O21 S2 C21 107.76(12) . . ?
O22 S2 C21 107.75(12) . . ?
N21 S2 C21 106.78(11) . . ?
C27 N21 C30 112.1(2) . . ?
C27 N21 S2 118.94(17) . . ?
C30 N21 S2 119.39(18) . . ?
C31 N22 H22N 115(2) . . ?
C31 N22 H22M 119(2) . . ?
H22N N22 H22M 124(3) . . ?
C26 C21 C22 120.8(3) . . ?
C26 C21 S2 119.34(19) . . ?
C22 C21 S2 119.9(2) . . ?
C23 C22 C21 119.9(3) . . ?
C23 C22 H22A 120.1 . . ?
C21 C22 H22A 120.1 . . ?
C22 C23 C24 118.9(3) . . ?
C22 C23 H23A 120.6 . . ?
C24 C23 H23A 120.6 . . ?
C23 C24 C25 122.3(2) . . ?
C23 C24 Br2 119.5(2) . . ?
C25 C24 Br2 118.2(2) . . ?
C24 C25 C26 118.5(2) . . ?
C24 C25 H25A 120.8 . . ?
C26 C25 H25A 120.8 . . ?
C21 C26 C25 119.6(2) . . ?
C21 C26 H26A 120.2 . . ?
C25 C26 H26A 120.2 . . ?
N21 C27 C31 113.4(2) . . ?
N21 C27 C28 104.4(2) . . ?
C31 C27 C28 113.2(2) . . ?
N21 C27 H27A 108.6 . . ?
C31 C27 H27A 108.6 . . ?
C28 C27 H27A 108.6 . . ?
C29 C28 C33 111.7(3) . . ?
C29 C28 C32 112.1(3) . . ?
C33 C28 C32 110.0(3) . . ?
C29 C28 C27 101.8(2) . . ?
C33 C28 C27 106.8(3) . . ?
C32 C28 C27 114.0(3) . . ?
C28 C29 C30 105.3(2) . . ?
C28 C29 H29A 110.7 . . ?
C30 C29 H29A 110.7 . . ?
C28 C29 H29B 110.7 . . ?
C30 C29 H29B 110.7 . . ?
H29A C29 H29B 108.8 . . ?
N21 C30 C29 101.6(2) . . ?
N21 C30 H30A 111.5 . . ?
C29 C30 H30A 111.5 . . ?
N21 C30 H30B 111.5 . . ?
C29 C30 H30B 111.5 . . ?
H30A C30 H30B 109.3 . . ?
O23 C31 N22 123.7(3) . . ?
O23 C31 C27 117.0(2) . . ?
N22 C31 C27 119.2(3) . . ?
C28 C32 H32A 109.5 . . ?
C28 C32 H32B 109.5 . . ?
H32A C32 H32B 109.5 . . ?
C28 C32 H32C 109.5 . . ?
H32A C32 H32C 109.5 . . ?
H32B C32 H32C 109.5 . . ?
C28 C33 H33A 109.5 . . ?
C28 C33 H33B 109.5 . . ?
H33A C33 H33B 109.5 . . ?
C28 C33 H33C 109.5 . . ?
H33A C33 H33C 109.5 . . ?
H33B C33 H33C 109.5 . . ?
C1S O1S H1OS 106(2) . . ?
O1S C1S C2S 112.4(3) . . ?
O1S C1S H1SA 109.1 . . ?
C2S C1S H1SA 109.1 . . ?
O1S C1S H1SB 109.1 . . ?
C2S C1S H1SB 109.1 . . ?
H1SA C1S H1SB 107.9 . . ?
C1S C2S H2SA 109.5 . . ?
C1S C2S H2SB 109.5 . . ?
H2SA C2S H2SB 109.5 . . ?
C1S C2S H2SC 109.5 . . ?
H2SA C2S H2SC 109.5 . . ?
H2SB C2S H2SC 109.5 . . ?
C3S O2S H2OS 114(4) . . ?
O2S C3S C4S 113.3(3) . . ?
O2S C3S H3SA 108.9 . . ?
C4S C3S H3SA 108.9 . . ?
O2S C3S H3SB 108.9 . . ?
C4S C3S H3SB 108.9 . . ?
H3SA C3S H3SB 107.7 . . ?
C3S C4S H4SA 109.5 . . ?
C3S C4S H4SB 109.5 . . ?
H4SA C4S H4SB 109.5 . . ?
C3S C4S H4SC 109.5 . . ?
H4SA C4S H4SC 109.5 . . ?
H4SB C4S H4SC 109.5 . . ?

loop_
_geom_bond_atom_site_label_1
_geom_bond_atom_site_label_2
_geom_bond_distance
_geom_bond_site_symmetry_2
_geom_bond_publ_flag
Br1 C4 1.897(3) . ?
S1 O2 1.4258(19) . ?
S1 O1 1.430(2) . ?
S1 N1 1.622(2) . ?
S1 C1 1.768(3) . ?
O3 C11 1.230(3) . ?
N1 C7 1.464(3) . ?
N1 C10 1.480(3) . ?
N2 C11 1.321(4) . ?
N2 H2N 0.87(4) . ?
N2 H2M 0.83(3) . ?
C1 C6 1.395(4) . ?
C1 C2 1.399(4) . ?
C2 C3 1.391(4) . ?
C2 H2A 0.9500 . ?
C3 C4 1.383(4) . ?
C3 H3A 0.9500 . ?
C4 C5 1.376(4) . ?
C5 C6 1.386(4) . ?
C5 H5A 0.9500 . ?
C6 H6A 0.9500 . ?
C7 C11 1.528(4) . ?
C7 C8 1.551(4) . ?
C7 H7A 1.0000 . ?
C8 C13 1.521(4) . ?
C8 C9 1.530(4) . ?
C8 C12 1.536(4) . ?
C9 C10 1.527(4) . ?
C9 H9A 0.9900 . ?
C9 H9B 0.9900 . ?
C10 H10A 0.9900 . ?
C10 H10B 0.9900 . ?
C12 H12A 0.9800 . ?
C12 H12B 0.9800 . ?
C12 H12C 0.9800 . ?
C13 H13A 0.9800 . ?
C13 H13B 0.9800 . ?
C13 H13C 0.9800 . ?
Br2 C24 1.898(3) . ?
S2 O21 1.428(2) . ?
S2 O22 1.4315(19) . ?
S2 N21 1.623(2) . ?
S2 C21 1.771(3) . ?
O23 C31 1.256(3) . ?
N21 C27 1.472(3) . ?
N21 C30 1.476(3) . ?
N22 C31 1.311(4) . ?
N22 H22N 0.76(3) . ?
N22 H22M 0.88(4) . ?
C21 C26 1.382(4) . ?
C21 C22 1.391(4) . ?
C22 C23 1.375(4) . ?
C22 H22A 0.9500 . ?
C23 C24 1.377(4) . ?
C23 H23A 0.9500 . ?
C24 C25 1.385(4) . ?
C25 C26 1.388(4) . ?
C25 H25A 0.9500 . ?
C26 H26A 0.9500 . ?
C27 C31 1.525(4) . ?
C27 C28 1.560(4) . ?
C27 H27A 1.0000 . ?
C28 C29 1.521(5) . ?
C28 C33 1.526(5) . ?
C28 C32 1.527(4) . ?
C29 C30 1.524(4) . ?
C29 H29A 0.9900 . ?
C29 H29B 0.9900 . ?
C30 H30A 0.9900 . ?
C30 H30B 0.9900 . ?
C32 H32A 0.9800 . ?
C32 H32B 0.9800 . ?
C32 H32C 0.9800 . ?
C33 H33A 0.9800 . ?
C33 H33B 0.9800 . ?
C33 H33C 0.9800 . ?
O1S C1S 1.425(4) . ?
O1S H1OS 0.78(3) . ?
C1S C2S 1.505(5) . ?
C1S H1SA 0.9900 . ?
C1S H1SB 0.9900 . ?
C2S H2SA 0.9800 . ?
C2S H2SB 0.9800 . ?
C2S H2SC 0.9800 . ?
O2S C3S 1.423(5) . ?
O2S H2OS 0.63(4) . ?
C3S C4S 1.505(5) . ?
C3S H3SA 0.9900 . ?
C3S H3SB 0.9900 . ?
C4S H4SA 0.9800 . ?
C4S H4SB 0.9800 . ?
C4S H4SC 0.9800 . ?

loop_
_geom_hbond_atom_site_label_D
_geom_hbond_atom_site_label_H
_geom_hbond_atom_site_label_A
_geom_hbond_distance_DH
_geom_hbond_distance_HA
_geom_hbond_distance_DA
_geom_hbond_angle_DHA
_geom_hbond_site_symmetry_A
N2 H2N O23 0.87(4) 1.96(4) 2.824(3) 173(4) 1_546
N2 H2M O1S 0.83(3) 2.02(3) 2.834(3) 166(3) 1_455
N22 H22N O3 0.76(3) 2.28(3) 3.032(3) 174(3) 1_564
N22 H22M O2S 0.88(4) 2.01(4) 2.865(4) 162(3) 1_655
O1S H1OS O3 0.78(3) 2.00(3) 2.767(3) 169(3) .
O2S H2OS O23 0.63(4) 2.13(4) 2.748(3) 168(5) .
C5 H5A O2 0.95 2.35 3.135(3) 139.4 1_455
C6 H6A O1 0.95 2.59 2.938(3) 102.1 .
C25 H25A O22 0.95 2.45 3.211(3) 137.2 1_455
C26 H26A O21 0.95 2.56 2.921(3) 103.1 .
C33 H33C O21 0.98 2.44 3.396(4) 165.6 1_545

loop_
_geom_torsion_atom_site_label_1
_geom_torsion_atom_site_label_2
_geom_torsion_atom_site_label_3
_geom_torsion_atom_site_label_4
_geom_torsion
_geom_torsion_site_symmetry_1
_geom_torsion_site_symmetry_2
_geom_torsion_site_symmetry_3
_geom_torsion_site_symmetry_4
_geom_torsion_publ_flag
O2 S1 N1 C7 -171.59(19) . . . . ?
O1 S1 N1 C7 -41.3(2) . . . . ?
C1 S1 N1 C7 74.0(2) . . . . ?
O2 S1 N1 C10 41.8(2) . . . . ?
O1 S1 N1 C10 172.13(19) . . . . ?
C1 S1 N1 C10 -72.6(2) . . . . ?
O2 S1 C1 C6 151.4(2) . . . . ?
O1 S1 C1 C6 20.4(2) . . . . ?
N1 S1 C1 C6 -94.3(2) . . . . ?
O2 S1 C1 C2 -28.9(3) . . . . ?
O1 S1 C1 C2 -159.9(2) . . . . ?
N1 S1 C1 C2 85.5(2) . . . . ?
C6 C1 C2 C3 -0.3(4) . . . . ?
S1 C1 C2 C3 180.0(2) . . . . ?
C1 C2 C3 C4 0.1(4) . . . . ?
C2 C3 C4 C5 0.2(4) . . . . ?
C2 C3 C4 Br1 -177.9(2) . . . . ?
C3 C4 C5 C6 -0.5(4) . . . . ?
Br1 C4 C5 C6 177.7(2) . . . . ?
C4 C5 C6 C1 0.3(4) . . . . ?
C2 C1 C6 C5 0.0(4) . . . . ?
S1 C1 C6 C5 179.8(2) . . . . ?
C10 N1 C7 C11 -113.7(2) . . . . ?
S1 N1 C7 C11 97.5(2) . . . . ?
C10 N1 C7 C8 7.4(3) . . . . ?
S1 N1 C7 C8 -141.41(19) . . . . ?
N1 C7 C8 C13 -149.4(2) . . . . ?
C11 C7 C8 C13 -29.8(3) . . . . ?
N1 C7 C8 C9 -27.6(3) . . . . ?
C11 C7 C8 C9 92.0(3) . . . . ?
N1 C7 C8 C12 89.0(3) . . . . ?
C11 C7 C8 C12 -151.4(2) . . . . ?
C13 C8 C9 C10 161.2(2) . . . . ?
C12 C8 C9 C10 -76.7(3) . . . . ?
C7 C8 C9 C10 38.0(3) . . . . ?
C7 N1 C10 C9 16.0(3) . . . . ?
S1 N1 C10 C9 164.71(18) . . . . ?
C8 C9 C10 N1 -33.2(3) . . . . ?
N1 C7 C11 O3 43.7(4) . . . . ?
C8 C7 C11 O3 -72.0(4) . . . . ?
N1 C7 C11 N2 -138.0(3) . . . . ?
C8 C7 C11 N2 106.3(3) . . . . ?
O21 S2 N21 C27 -45.0(2) . . . . ?
O22 S2 N21 C27 -175.38(18) . . . . ?
C21 S2 N21 C27 69.8(2) . . . . ?
O21 S2 N21 C30 171.3(2) . . . . ?
O22 S2 N21 C30 41.0(2) . . . . ?
C21 S2 N21 C30 -73.9(2) . . . . ?
O21 S2 C21 C26 20.0(2) . . . . ?
O22 S2 C21 C26 152.4(2) . . . . ?
N21 S2 C21 C26 -93.6(2) . . . . ?
O21 S2 C21 C22 -160.1(2) . . . . ?
O22 S2 C21 C22 -27.7(3) . . . . ?
N21 S2 C21 C22 86.2(2) . . . . ?
C26 C21 C22 C23 1.0(4) . . . . ?
S2 C21 C22 C23 -178.8(2) . . . . ?
C21 C22 C23 C24 -0.7(4) . . . . ?
C22 C23 C24 C25 -0.4(4) . . . . ?
C22 C23 C24 Br2 -177.8(2) . . . . ?
C23 C24 C25 C26 1.2(4) . . . . ?
Br2 C24 C25 C26 178.6(2) . . . . ?
C22 C21 C26 C25 -0.2(4) . . . . ?
S2 C21 C26 C25 179.6(2) . . . . ?
C24 C25 C26 C21 -0.8(4) . . . . ?
C30 N21 C27 C31 -120.4(2) . . . . ?
S2 N21 C27 C31 93.5(2) . . . . ?
C30 N21 C27 C28 3.2(3) . . . . ?
S2 N21 C27 C28 -142.88(19) . . . . ?
N21 C27 C28 C29 -25.0(3) . . . . ?
C31 C27 C28 C29 98.7(3) . . . . ?
N21 C27 C28 C33 92.2(3) . . . . ?
C31 C27 C28 C33 -144.0(3) . . . . ?
N21 C27 C28 C32 -146.0(3) . . . . ?
C31 C27 C28 C32 -22.3(4) . . . . ?
C33 C28 C29 C30 -75.7(3) . . . . ?
C32 C28 C29 C30 160.2(3) . . . . ?
C27 C28 C29 C30 38.0(3) . . . . ?
C27 N21 C30 C29 19.9(3) . . . . ?
S2 N21 C30 C29 165.84(19) . . . . ?
C28 C29 C30 N21 -35.9(3) . . . . ?
N21 C27 C31 O23 -154.2(2) . . . . ?
C28 C27 C31 O23 87.2(3) . . . . ?
N21 C27 C31 N22 28.9(4) . . . . ?
C28 C27 C31 N22 -89.7(3) . . . . ?

loop_
_diffrn_scan_number
_diffrn_scan_type
_diffrn_scan_start
_diffrn_scan_end
_diffrn_scan_width
_diffrn_scan_exptime
_diffrn_scan_omega
_diffrn_scan_theta
_diffrn_scan_kappa
_diffrn_scan_phi
_diffrn_scan_omega1
_diffrn_scan_theta1
_diffrn_scan_frames
1 phi 59.00 120.00 1.00 15.00 40.00 24.43 0.00 - 0.00 0.00 61
2 omega 4.00 56.00 1.00 15.00 - 24.43 -75.00 240.00 0.00 0.00 52
3 omega 44.00 96.00 1.00 15.00 - 24.43 75.00 240.00 0.00 0.00 52
4 omega -47.00 6.00 1.00 15.00 - 24.43 -75.00 120.00 0.00 0.00 53
5 omega 4.00 56.00 1.00 15.00 - 24.43 -75.00 120.00 0.00 0.00 52
6 omega 1.00 51.00 1.00 15.00 - 24.43 -45.00 0.00 0.00 0.00 50
7 phi 119.00 179.00 1.00 15.00 40.00 24.43 0.00 - 0.00 0.00 60
8 omega 46.00 95.00 1.00 15.00 - 24.43 45.00 240.00 0.00 0.00 49
9 phi -179.00 -120.00 1.00 15.00 40.00 24.43 0.00 - 0.00 0.00 59
10 omega -7.00 46.00 1.00 15.00 - 24.43 75.00 0.00 0.00 0.00 53
11 omega -46.00 6.00 1.00 15.00 - -25.05 -75.00 0.00 0.00 0.00 52
12 omega -46.00 6.00 1.00 15.00 - -25.05 -75.00 240.00 0.00 0.00 52
13 phi 89.00 149.00 1.00 15.00 -40.00 -25.05 0.00 - 0.00 0.00 60
14 omega -96.00 -61.00 1.00 15.00 - -25.05 -75.00 0.00 0.00 0.00 35
15 omega -89.00 -44.00 1.00 15.00 - -25.05 -75.00 120.00 0.00 0.00 45
16 omega -72.00 -44.00 1.00 15.00 - -25.05 -75.00 240.00 0.00 0.00 28
17 omega -56.00 -4.00 1.00 15.00 - -25.05 75.00 0.00 0.00 0.00 52
18 omega -86.00 -58.00 1.00 15.00 - -25.05 128.00 35.00 0.00 0.00 28
19 omega -49.00 0.00 1.00 15.00 - -25.05 -45.00 120.00 0.00 0.00 49
20 omega -3.00 25.00 1.00 15.00 - -25.05 45.00 0.00 0.00 0.00 28
21 omega 6.00 34.00 1.00 15.00 - -25.05 75.00 120.00 0.00 0.00 28
22 omega -27.00 1.00 1.00 15.00 - -25.05 -45.00 0.00 0.00 0.00 28
23 omega -51.00 -12.00 1.00 15.00 - -25.05 75.00 240.00 0.00 0.00 39
24 omega -46.00 6.00 1.00 15.00 - -25.05 -75.00 120.00 0.00 0.00 52
